data_2200911
loop_
_publ_author_name
'Ouarsal, Rachid'
'Alaoui Tahiri, Aziz'
'El Bali, Brahim'
'Lachkar, Mohammed'
'Bolte, Michael'

_publ_section_title
;
 Strontium dihydrogenphosphite
;
_journal_issue 2
_journal_name_full 'Acta Crystallographica Section E'
_journal_page_first i19
_journal_page_last i20
_journal_paper_doi 10.1107/S1600536802000806
_journal_volume 58
_journal_year 2002
_chemical_formula_iupac 'Sr (H2 P O3)2'
_chemical_formula_moiety 'Sr (H2 P O3)2'
_chemical_formula_sum 'H4 O6 P2 Sr'
_chemical_formula_weight 249.59
_chemical_name_systematic ?
_space_group_IT_number 2
_symmetry_cell_setting triclinic
_symmetry_space_group_name_Hall '-P 1'
_symmetry_space_group_name_H-M 'P -1'
_atom_sites_solution_hydrogens geom
_atom_sites_solution_primary direct
_atom_sites_solution_secondary difmap
_audit_creation_method SHELXL-97
_cell_angle_alpha 97.870(10)
_cell_angle_beta 104.510(10)
_cell_angle_gamma 106.550(10)
_cell_formula_units_Z 2
_cell_length_a 5.7970(10)
_cell_length_b 7.2060(10)
_cell_length_c 8.0680(10)
_cell_measurement_reflns_used 688
_cell_measurement_temperature 293(2)
_cell_measurement_theta_max 28.2
_cell_measurement_theta_min 3.6
_cell_volume 304.78(8)
_computing_cell_refinement X-Area
_computing_data_collection 'X-Area (Stoe & Cie, 2001)'
_computing_data_reduction X-Area
_computing_molecular_graphics 'XP in SHELXTL-Plus (Sheldrick, 1991)'
_computing_structure_refinement 'SHELXL97 (Sheldrick, 1997)'
_computing_structure_solution 'SHELXS97 (Sheldrick, 1990)'
_diffrn_ambient_temperature 293(2)
_diffrn_measured_fraction_theta_full .997
_diffrn_measured_fraction_theta_max .997
_diffrn_measurement_device_type 'Stoe IPDS-II two-circle'
_diffrn_measurement_method \w
_diffrn_radiation_monochromator graphite
_diffrn_radiation_source 'fine-focus sealed tube'
_diffrn_radiation_type MoK\a
_diffrn_radiation_wavelength .71073
_diffrn_reflns_av_R_equivalents .0000
_diffrn_reflns_av_sigmaI/netI .0540
_diffrn_reflns_limit_h_max 6
_diffrn_reflns_limit_h_min -6
_diffrn_reflns_limit_k_max 8
_diffrn_reflns_limit_k_min -8
_diffrn_reflns_limit_l_max 9
_diffrn_reflns_limit_l_min 0
_diffrn_reflns_number 1079
_diffrn_reflns_theta_full 25.02
_diffrn_reflns_theta_max 25.02
_diffrn_reflns_theta_min 2.68
_diffrn_standards_decay_% 0
_diffrn_standards_interval_time 0
_diffrn_standards_number 0
_exptl_absorpt_coefficient_mu 9.330
_exptl_absorpt_correction_T_max .394
_exptl_absorpt_correction_T_min .121
_exptl_absorpt_correction_type empirical
_exptl_absorpt_process_details '(MULABS; Spek, 1990; Blessing, 1995)'
_exptl_crystal_colour colourless
_exptl_crystal_density_diffrn 2.720
_exptl_crystal_density_method 'not measured'
_exptl_crystal_description block
_exptl_crystal_F_000 240
_exptl_crystal_size_max .30
_exptl_crystal_size_mid .20
_exptl_crystal_size_min .10
_refine_diff_density_max 1.126
_refine_diff_density_min -3.049
_refine_ls_extinction_method none
_refine_ls_goodness_of_fit_ref 1.093
_refine_ls_hydrogen_treatment undef
_refine_ls_matrix_type full
_refine_ls_number_parameters 82
_refine_ls_number_reflns 1079
_refine_ls_number_restraints 0
_refine_ls_restrained_S_all 1.093
_refine_ls_R_factor_all .0701
_refine_ls_R_factor_gt .0681
_refine_ls_shift/su_max <0.001
_refine_ls_shift/su_mean .000
_refine_ls_structure_factor_coef Fsqd
_refine_ls_weighting_details 'calc w = 1/[\s^2^(Fo^2^)+(0.1484P)^2^+0.2956P] where P = (Fo^2^+2Fc^2^)/3'
_refine_ls_weighting_scheme calc
_refine_ls_wR_factor_gt .1718
_refine_ls_wR_factor_ref .1815
_reflns_number_gt 1045
_reflns_number_total 1079
_reflns_threshold_expression I>2\s(I)
_cod_data_source_file mg6000.cif
_cod_data_source_block I
_cod_depositor_comments
;
The following automatic conversions were performed:
'_symmetry_cell_setting' value 'Triclinic' changed to 'triclinic'
according to '/home/saulius/struct/CIF-dictionaries/cif_core.dic'
dictionary named 'cif_core.dic' version 2.4.1 from 2010-06-29.

Automatic conversion script
Id: cif_fix_enum 1527 2010-12-29 10:47:43Z saulius 

The following automatic conversions were performed:

'_symmetry_cell_setting' value 'Triclinic' changed to 'triclinic'
according to /home/saulius/struct/CIF-dictionaries/cif_core.dic
dictionary named 'cif_core.dic' version 2.4.1 from 2010-06-29.

Automatic conversion script
Id: cif_fix_values 1715 2011-07-08 13:25:40Z adriana 
;
_cod_database_code 2200911
_cod_database_fobs_code 2200911

loop_
_symmetry_equiv_pos_as_xyz
'x, y, z'
'-x, -y, -z'

loop_
_atom_site_label
_atom_site_fract_x
_atom_site_fract_y
_atom_site_fract_z
_atom_site_U_iso_or_equiv
_atom_site_adp_type
_atom_site_calc_flag
_atom_site_refinement_flags
_atom_site_occupancy
_atom_site_disorder_assembly
_atom_site_disorder_group
_atom_site_type_symbol
Sr1 .33592(11) .71364(8) .54372(7) .0188(4) Uani d . 1 . . Sr
P1 .0494(3) .2700(3) .1686(2) .0196(5) Uani d . 1 . . P
P2 .6732(3) .7585(3) .2775(2) .0197(5) Uani d . 1 . . P
O11 .2053(10) .1397(7) .2166(7) .0250(11) Uani d . 1 . . O
O12 .0159(10) .3956(7) .3198(7) .0275(12) Uani d . 1 . . O
O13 -.2258(11) .1353(9) .0457(7) .0346(14) Uani d . 1 . . O
O21 .9745(10) .8174(9) .3197(8) .0281(13) Uani d . 1 . . O
O22 .5976(9) .9242(7) .3546(7) .0251(11) Uani d . 1 . . O
O23 .5786(10) .5712(7) .3411(7) .0274(11) Uani d . 1 . . O

loop_
_atom_site_aniso_label
_atom_site_aniso_U_11
_atom_site_aniso_U_22
_atom_site_aniso_U_33
_atom_site_aniso_U_12
_atom_site_aniso_U_13
_atom_site_aniso_U_23
Sr1 .0186(6) .0181(6) .0202(5) .0075(4) .0066(3) .0019(3)
P1 .0202(10) .0209(10) .0171(9) .0091(7) .0039(7) .0009(8)
P2 .0206(10) .0199(10) .0196(10) .0082(7) .0073(7) .0020(7)
O11 .026(3) .025(3) .024(2) .012(2) .005(2) -.001(2)
O12 .026(3) .028(3) .029(3) .011(2) .011(2) -.002(2)
O13 .027(3) .034(3) .033(3) .013(2) -.002(2) -.009(2)
O21 .017(3) .035(3) .033(3) .010(2) .008(2) .005(3)
O22 .030(3) .016(2) .029(2) .0056(19) .012(2) .001(2)
O23 .025(3) .022(2) .035(3) .008(2) .009(2) .007(2)

loop_
_atom_type_symbol
_atom_type_description
_atom_type_scat_dispersion_real
_atom_type_scat_dispersion_imag
_atom_type_scat_source
H H .0000 .0000 'International Tables Vol C Tables 4.2.6.8 and 6.1.1.4'
O O .0106 .0060 'International Tables Vol C Tables 4.2.6.8 and 6.1.1.4'
P P .1023 .0942 'International Tables Vol C Tables 4.2.6.8 and 6.1.1.4'
Sr Sr -1.5307 3.2498 'International Tables Vol C Tables 4.2.6.8 and 6.1.1.4'

loop_
_geom_angle_atom_site_label_1
_geom_angle_atom_site_label_2
_geom_angle_atom_site_label_3
_geom_angle_site_symmetry_1
_geom_angle_site_symmetry_3
_geom_angle
O23 Sr1 O22 2_666 2_676 140.71(17)
O23 Sr1 O12 2_666 2_566 78.17(17)
O22 Sr1 O12 2_676 2_566 92.93(16)
O23 Sr1 O12 2_666 . 73.93(17)
O22 Sr1 O12 2_676 . 141.35(17)
O12 Sr1 O12 2_566 . 76.01(18)
O23 Sr1 O11 2_666 2_666 73.45(16)
O22 Sr1 O11 2_676 2_666 75.10(16)
O12 Sr1 O11 2_566 2_666 112.57(17)
O12 Sr1 O11 . 2_666 143.43(16)
O23 Sr1 O23 2_666 . 74.40(18)
O22 Sr1 O23 2_676 . 124.68(15)
O12 Sr1 O23 2_566 . 142.20(16)
O12 Sr1 O23 . . 71.76(15)
O11 Sr1 O23 2_666 . 83.90(16)
O23 Sr1 O22 2_666 . 125.07(16)
O22 Sr1 O22 2_676 . 71.17(18)
O12 Sr1 O22 2_566 . 156.53(17)
O12 Sr1 O22 . . 105.36(16)
O11 Sr1 O22 2_666 . 80.69(16)
O23 Sr1 O22 . . 55.05(14)
O23 Sr1 O21 2_666 1_455 143.02(17)
O22 Sr1 O21 2_676 1_455 70.55(17)
O12 Sr1 O21 2_566 1_455 81.72(17)
O12 Sr1 O21 . 1_455 71.24(17)
O11 Sr1 O21 2_666 1_455 143.43(17)
O23 Sr1 O21 . 1_455 105.52(17)
O22 Sr1 O21 . 1_455 76.79(16)
O23 Sr1 P2 2_666 . 100.21(12)
O22 Sr1 P2 2_676 . 97.89(12)
O12 Sr1 P2 2_566 . 164.08(12)
O12 Sr1 P2 . . 88.29(12)
O11 Sr1 P2 2_666 . 81.63(12)
O23 Sr1 P2 . . 27.69(11)
O22 Sr1 P2 . . 27.36(10)
O21 Sr1 P2 1_455 . 90.89(12)
O23 Sr1 P1 2_666 2_566 87.73(12)
O22 Sr1 P1 2_676 2_566 74.74(11)
O12 Sr1 P1 2_566 2_566 19.96(11)
O12 Sr1 P1 . 2_566 95.45(12)
O11 Sr1 P1 2_666 2_566 99.35(12)
O23 Sr1 P1 . 2_566 160.21(11)
O22 Sr1 P1 . 2_566 144.69(11)
O21 Sr1 P1 1_455 2_566 83.56(12)
P2 Sr1 P1 . 2_566 171.91(5)
O23 Sr1 P1 2_666 2_666 55.04(12)
O22 Sr1 P1 2_676 2_666 95.42(12)
O12 Sr1 P1 2_566 2_666 111.94(13)
O12 Sr1 P1 . 2_666 123.15(12)
O11 Sr1 P1 2_666 2_666 20.32(11)
O23 Sr1 P1 . 2_666 71.88(12)
O22 Sr1 P1 . 2_666 87.29(12)
O21 Sr1 P1 1_455 2_666 161.41(13)
P2 Sr1 P1 . 2_666 78.72(5)
P1 Sr1 P1 2_566 2_666 104.98(4)
O23 Sr1 P1 2_666 . 72.95(12)
O22 Sr1 P1 2_676 . 146.28(12)
O12 Sr1 P1 2_566 . 93.58(12)
O12 Sr1 P1 . . 18.11(11)
O11 Sr1 P1 2_666 . 131.39(11)
O23 Sr1 P1 . . 53.76(11)
O22 Sr1 P1 . . 91.00(11)
O21 Sr1 P1 1_455 . 77.73(13)
P2 Sr1 P1 . . 71.00(4)
P1 Sr1 P1 2_566 . 113.28(3)
P1 Sr1 P1 2_666 . 112.55(3)
O12 P1 O11 . . 115.9(3)
O12 P1 O13 . . 106.9(3)
O11 P1 O13 . . 109.3(3)
O12 P1 Sr1 . 2_566 35.2(2)
O11 P1 Sr1 . 2_566 110.2(2)
O13 P1 Sr1 . 2_566 77.1(2)
O12 P1 Sr1 . 2_666 89.5(2)
O11 P1 Sr1 . 2_666 38.3(2)
O13 P1 Sr1 . 2_666 146.9(2)
Sr1 P1 Sr1 2_566 2_666 104.98(4)
O12 P1 Sr1 . . 32.4(2)
O11 P1 Sr1 . . 103.8(2)
O13 P1 Sr1 . . 137.5(2)
Sr1 P1 Sr1 2_566 . 66.72(3)
Sr1 P1 Sr1 2_666 . 67.45(3)
O22 P2 O23 . . 112.3(3)
O22 P2 O21 . . 112.4(3)
O23 P2 O21 . . 108.2(3)
O22 P2 Sr1 . . 56.80(19)
O23 P2 Sr1 . . 55.5(2)
O21 P2 Sr1 . . 129.4(2)
P1 O11 Sr1 . 2_666 121.4(3)
P1 O12 Sr1 . 2_566 124.9(3)
P1 O12 Sr1 . . 129.5(3)
Sr1 O12 Sr1 2_566 . 103.99(18)
P2 O21 Sr1 . 1_655 133.3(3)
P2 O22 Sr1 . 2_676 152.2(3)
P2 O22 Sr1 . . 95.8(2)
Sr1 O22 Sr1 2_676 . 108.83(17)
P2 O23 Sr1 . 2_666 148.8(3)
P2 O23 Sr1 . . 96.8(2)
Sr1 O23 Sr1 2_666 . 105.60(18)

loop_
_geom_bond_atom_site_label_1
_geom_bond_atom_site_label_2
_geom_bond_site_symmetry_2
_geom_bond_distance
_geom_bond_publ_flag
Sr1 O23 2_666 2.489(5) y
Sr1 O22 2_676 2.513(5) y
Sr1 O12 2_566 2.537(5) y
Sr1 O12 . 2.593(5) y
Sr1 O11 2_666 2.682(5) y
Sr1 O23 . 2.687(5) y
Sr1 O22 . 2.723(5) y
Sr1 O21 1_455 2.753(6) y
Sr1 P2 . 3.2368(19) ?
Sr1 P1 2_566 3.614(2) ?
Sr1 P1 2_666 3.6935(19) ?
Sr1 P1 . 3.7345(19) ?
P1 O12 . 1.504(5) y
P1 O11 . 1.502(5) y
P1 O13 . 1.591(6) y
P1 Sr1 2_566 3.614(2) ?
P1 Sr1 2_666 3.6935(19) ?
P2 O22 . 1.495(5) y
P2 O23 . 1.515(5) y
P2 O21 . 1.608(5) y
O11 Sr1 2_666 2.682(5) ?
O12 Sr1 2_566 2.537(5) ?
O21 Sr1 1_655 2.753(6) ?
O22 Sr1 2_676 2.513(5) ?
O23 Sr1 2_666 2.489(5) ?

loop_
_geom_torsion_atom_site_label_1
_geom_torsion_atom_site_label_2
_geom_torsion_atom_site_label_3
_geom_torsion_atom_site_label_4
_geom_torsion_site_symmetry_1
_geom_torsion_site_symmetry_4
_geom_torsion
O23 Sr1 P1 O12 2_666 . 90.4(4)
O22 Sr1 P1 O12 2_676 . -86.8(4)
O12 Sr1 P1 O12 2_566 . 13.9(5)
O11 Sr1 P1 O12 2_666 . 138.5(4)
O23 Sr1 P1 O12 . . 173.2(4)
O22 Sr1 P1 O12 . . -143.1(4)
O21 Sr1 P1 O12 1_455 . -66.8(4)
P2 Sr1 P1 O12 . . -162.1(4)
P1 Sr1 P1 O12 2_566 . 10.6(4)
P1 Sr1 P1 O12 2_666 . 129.4(4)
O23 Sr1 P1 O11 2_666 . -26.6(2)
O22 Sr1 P1 O11 2_676 . 156.3(3)
O12 Sr1 P1 O11 2_566 . -103.0(3)
O12 Sr1 P1 O11 . . -116.9(5)
O11 Sr1 P1 O11 2_666 . 21.6(4)
O23 Sr1 P1 O11 . . 56.3(3)
O22 Sr1 P1 O11 . . 100.0(3)
O21 Sr1 P1 O11 1_455 . 176.3(2)
P2 Sr1 P1 O11 . . 81.0(2)
P1 Sr1 P1 O11 2_566 . -106.4(2)
P1 Sr1 P1 O11 2_666 . 12.5(2)
O23 Sr1 P1 O13 2_666 . 113.8(4)
O22 Sr1 P1 O13 2_676 . -63.4(4)
O12 Sr1 P1 O13 2_566 . 37.3(4)
O12 Sr1 P1 O13 . . 23.4(5)
O11 Sr1 P1 O13 2_666 . 161.9(4)
O23 Sr1 P1 O13 . . -163.3(4)
O22 Sr1 P1 O13 . . -119.6(4)
O21 Sr1 P1 O13 1_455 . -43.4(4)
P2 Sr1 P1 O13 . . -138.7(4)
P1 Sr1 P1 O13 2_566 . 34.0(4)
P1 Sr1 P1 O13 2_666 . 152.9(4)
O23 Sr1 P1 Sr1 2_666 2_566 79.81(12)
O22 Sr1 P1 Sr1 2_676 2_566 -97.4(2)
O12 Sr1 P1 Sr1 2_566 2_566 3.34(12)
O12 Sr1 P1 Sr1 . 2_566 -10.6(4)
O11 Sr1 P1 Sr1 2_666 2_566 127.94(16)
O23 Sr1 P1 Sr1 . 2_566 162.69(14)
O22 Sr1 P1 Sr1 . 2_566 -153.63(11)
O21 Sr1 P1 Sr1 1_455 2_566 -77.38(12)
P2 Sr1 P1 Sr1 . 2_566 -172.64(5)
P1 Sr1 P1 Sr1 2_566 2_566 .0
P1 Sr1 P1 Sr1 2_666 2_566 118.89(4)
O23 Sr1 P1 Sr1 2_666 2_666 -39.08(12)
O22 Sr1 P1 Sr1 2_676 2_666 143.7(2)
O12 Sr1 P1 Sr1 2_566 2_666 -115.55(12)
O12 Sr1 P1 Sr1 . 2_666 -129.4(4)
O11 Sr1 P1 Sr1 2_666 2_666 9.05(16)
O23 Sr1 P1 Sr1 . 2_666 43.80(14)
O22 Sr1 P1 Sr1 . 2_666 87.48(11)
O21 Sr1 P1 Sr1 1_455 2_666 163.73(12)
P2 Sr1 P1 Sr1 . 2_666 68.47(5)
P1 Sr1 P1 Sr1 2_566 2_666 -118.89(4)
P1 Sr1 P1 Sr1 2_666 2_666 .0
O23 Sr1 P2 O22 2_666 . -157.3(3)
O22 Sr1 P2 O22 2_676 . -12.3(4)
O12 Sr1 P2 O22 2_566 . 120.1(5)
O12 Sr1 P2 O22 . . 129.4(3)
O11 Sr1 P2 O22 2_666 . -85.9(3)
O23 Sr1 P2 O22 . . -178.7(4)
O21 Sr1 P2 O22 1_455 . 58.2(3)
P1 Sr1 P2 O22 2_666 . -106.3(3)
P1 Sr1 P2 O22 . . 134.9(3)
O23 Sr1 P2 O23 2_666 . 21.4(4)
O22 Sr1 P2 O23 2_676 . 166.4(3)
O12 Sr1 P2 O23 2_566 . -61.2(5)
O12 Sr1 P2 O23 . . -51.9(3)
O11 Sr1 P2 O23 2_666 . 92.8(3)
O22 Sr1 P2 O23 . . 178.7(4)
O21 Sr1 P2 O23 1_455 . -123.1(3)
P1 Sr1 P2 O23 2_666 . 72.4(2)
P1 Sr1 P2 O23 . . -46.4(2)
O23 Sr1 P2 O21 2_666 . -64.4(3)
O22 Sr1 P2 O21 2_676 . 80.6(3)
O12 Sr1 P2 O21 2_566 . -147.0(5)
O12 Sr1 P2 O21 . . -137.7(3)
O11 Sr1 P2 O21 2_666 . 7.0(3)
O23 Sr1 P2 O21 . . -85.8(4)
O22 Sr1 P2 O21 . . 92.9(4)
O21 Sr1 P2 O21 1_455 . 151.1(4)
P1 Sr1 P2 O21 2_666 . -13.4(3)
P1 Sr1 P2 O21 . . -132.2(3)
O12 P1 O11 Sr1 . 2_666 -50.9(4)
O13 P1 O11 Sr1 . 2_666 -171.7(3)
Sr1 P1 O11 Sr1 2_566 2_666 -88.8(3)
Sr1 P1 O11 Sr1 . 2_666 -18.8(3)
O11 P1 O12 Sr1 . 2_566 -88.7(4)
O13 P1 O12 Sr1 . 2_566 33.3(4)
Sr1 P1 O12 Sr1 2_666 2_566 -117.5(3)
Sr1 P1 O12 Sr1 . 2_566 -163.0(6)
O11 P1 O12 Sr1 . . 74.3(5)
O13 P1 O12 Sr1 . . -163.7(4)
Sr1 P1 O12 Sr1 2_566 . 163.0(6)
Sr1 P1 O12 Sr1 2_666 . 45.5(3)
O23 Sr1 O12 P1 2_666 . -84.2(4)
O22 Sr1 O12 P1 2_676 . 117.4(4)
O12 Sr1 O12 P1 2_566 . -165.7(5)
O11 Sr1 O12 P1 2_666 . -56.5(5)
O23 Sr1 O12 P1 . . -5.7(4)
O22 Sr1 O12 P1 . . 38.5(4)
O21 Sr1 O12 P1 1_455 . 108.4(4)
P2 Sr1 O12 P1 . . 16.9(4)
P1 Sr1 O12 P1 2_566 . -170.3(4)
P1 Sr1 O12 P1 2_666 . -58.4(4)
O23 Sr1 O12 Sr1 2_666 2_566 81.5(2)
O22 Sr1 O12 Sr1 2_676 2_566 -76.9(3)
O12 Sr1 O12 Sr1 2_566 2_566 .0
O11 Sr1 O12 Sr1 2_666 2_566 109.1(3)
O23 Sr1 O12 Sr1 . 2_566 160.0(2)
O22 Sr1 O12 Sr1 . 2_566 -155.77(18)
O21 Sr1 O12 Sr1 1_455 2_566 -85.9(2)
P2 Sr1 O12 Sr1 . 2_566 -177.38(16)
P1 Sr1 O12 Sr1 2_566 2_566 -4.57(17)
P1 Sr1 O12 Sr1 2_666 2_566 107.29(15)
P1 Sr1 O12 Sr1 . 2_566 165.7(5)
O22 P2 O21 Sr1 . 1_655 106.3(4)
O23 P2 O21 Sr1 . 1_655 -18.3(5)
Sr1 P2 O21 Sr1 . 1_655 41.6(5)
O23 P2 O22 Sr1 . 2_676 151.9(6)
O21 P2 O22 Sr1 . 2_676 29.5(8)
Sr1 P2 O22 Sr1 . 2_676 153.0(8)
O23 P2 O22 Sr1 . . -1.1(3)
O21 P2 O22 Sr1 . . -123.5(3)
O23 Sr1 O22 P2 2_666 . 27.7(3)
O22 Sr1 O22 P2 2_676 . 167.1(4)
O12 Sr1 O22 P2 2_566 . -143.4(3)
O12 Sr1 O22 P2 . . -53.2(3)
O11 Sr1 O22 P2 2_666 . 89.8(3)
O23 Sr1 O22 P2 . . .7(2)
O21 Sr1 O22 P2 1_455 . -119.2(3)
P1 Sr1 O22 P2 2_566 . -177.18(10)
P1 Sr1 O22 P2 2_666 . 70.4(2)
P1 Sr1 O22 P2 . . -42.1(2)
O23 Sr1 O22 Sr1 2_666 2_676 -139.44(19)
O22 Sr1 O22 Sr1 2_676 2_676 .0
O12 Sr1 O22 Sr1 2_566 2_676 49.5(5)
O12 Sr1 O22 Sr1 . 2_676 139.64(19)
O11 Sr1 O22 Sr1 2_666 2_676 -77.33(19)
O23 Sr1 O22 Sr1 . 2_676 -166.4(3)
O21 Sr1 O22 Sr1 1_455 2_676 73.7(2)
P2 Sr1 O22 Sr1 . 2_676 -167.1(4)
P1 Sr1 O22 Sr1 2_566 2_676 15.7(3)
P1 Sr1 O22 Sr1 2_666 2_676 -96.67(17)
P1 Sr1 O22 Sr1 . 2_676 150.81(16)
O22 P2 O23 Sr1 . 2_666 -134.8(5)
O21 P2 O23 Sr1 . 2_666 -10.2(7)
Sr1 P2 O23 Sr1 . 2_666 -136.0(7)
O22 P2 O23 Sr1 . . 1.2(3)
O21 P2 O23 Sr1 . . 125.8(3)
O23 Sr1 O23 P2 2_666 . -158.1(4)
O22 Sr1 O23 P2 2_676 . -16.5(3)
O12 Sr1 O23 P2 2_566 . 156.9(2)
O12 Sr1 O23 P2 . . 124.1(3)
O11 Sr1 O23 P2 2_666 . -83.6(2)
O22 Sr1 O23 P2 . . -.7(2)
O21 Sr1 O23 P2 1_455 . 60.4(3)
P1 Sr1 O23 P2 2_566 . 175.70(15)
P1 Sr1 O23 P2 2_666 . -100.4(2)
P1 Sr1 O23 P2 . . 121.9(3)
O23 Sr1 O23 Sr1 2_666 2_666 .0
O22 Sr1 O23 Sr1 2_676 2_666 141.63(18)
O12 Sr1 O23 Sr1 2_566 2_666 -45.0(3)
O12 Sr1 O23 Sr1 . 2_666 -77.85(19)
O11 Sr1 O23 Sr1 2_666 2_666 74.48(19)
O22 Sr1 O23 Sr1 . 2_666 157.4(3)
O21 Sr1 O23 Sr1 1_455 2_666 -141.56(18)
P2 Sr1 O23 Sr1 . 2_666 158.1(4)
P1 Sr1 O23 Sr1 2_566 2_666 -26.2(5)
P1 Sr1 O23 Sr1 2_666 2_666 57.68(14)
P1 Sr1 O23 Sr1 . 2_666 -80.05(15)
